data_2013125
loop_
_publ_author_name
'Merz, Klaus'

_publ_section_title
;
 Secondary interactions in 1-iodo-3-nitrobenzene and
 1-iodo-3,5-dinitrobenzene
;
_journal_issue 2
_journal_name_full 'Acta Crystallographica Section C'
_journal_page_first o65
_journal_page_last o67
_journal_paper_doi 10.1107/S0108270102023041
_journal_volume 59
_journal_year 2003
_chemical_formula_moiety 'C6 H4 I N O2'
_chemical_formula_sum 'C6 H4 I N O2'
_chemical_formula_weight 249.00
_chemical_name_common 3-Iodonitrobenzene
_chemical_name_systematic
;
3-iodo-1-nitrobenzene
;
_space_group_IT_number 4
_symmetry_cell_setting monoclinic
_symmetry_space_group_name_Hall 'P 2yb'
_symmetry_space_group_name_H-M 'P 1 21 1'
_atom_sites_solution_hydrogens geom
_atom_sites_solution_primary direct
_atom_sites_solution_secondary difmap
_cell_angle_alpha 90
_cell_angle_beta 104.383(10)
_cell_angle_gamma 90
_cell_formula_units_Z 2
_cell_length_a 5.977(3)
_cell_length_b 5.224(3)
_cell_length_c 11.972(6)
_cell_measurement_reflns_used 102
_cell_measurement_temperature 213(2)
_cell_measurement_theta_max 17.04
_cell_measurement_theta_min 5.02
_cell_volume 362.1(3)
_computing_cell_refinement 'SAINT (Siemens, 1996)'
_computing_data_collection 'SMART (Siemens, 1996)'
_computing_data_reduction SAINT
_computing_molecular_graphics SHELXTL
_computing_publication_material SHELXTL
_computing_structure_refinement SHELXTL
_computing_structure_solution 'SHELXTL (Siemens, 1996)'
_diffrn_ambient_temperature 213(2)
_diffrn_measured_fraction_theta_full 0.951
_diffrn_measured_fraction_theta_max 0.951
_diffrn_measurement_device_type 'Bruker SMART 1000 CCD area-detector'
_diffrn_measurement_method \w
_diffrn_radiation_monochromator graphite
_diffrn_radiation_source 'fine-focus sealed tube'
_diffrn_radiation_type MoK\a
_diffrn_radiation_wavelength 0.71073
_diffrn_reflns_av_R_equivalents 0.037
_diffrn_reflns_av_sigmaI/netI 0.069
_diffrn_reflns_limit_h_max 7
_diffrn_reflns_limit_h_min -8
_diffrn_reflns_limit_k_max 7
_diffrn_reflns_limit_k_min -7
_diffrn_reflns_limit_l_max 14
_diffrn_reflns_limit_l_min -16
_diffrn_reflns_number 2423
_diffrn_reflns_theta_full 29.97
_diffrn_reflns_theta_max 29.97
_diffrn_reflns_theta_min 3.51
_diffrn_standards_decay_% 0.1
_diffrn_standards_interval_count 0
_diffrn_standards_interval_time 0
_diffrn_standards_number 0
_exptl_absorpt_coefficient_mu 4.355
_exptl_absorpt_correction_T_max 0.647
_exptl_absorpt_correction_T_min 0.599
_exptl_absorpt_correction_type multi-scan
_exptl_absorpt_process_details '[SADABS (Sheldrick, 1996; Blessing, 1995)]'
_exptl_crystal_colour colourless
_exptl_crystal_density_diffrn 2.284
_exptl_crystal_density_meas ?
_exptl_crystal_density_method 'not measured'
_exptl_crystal_description needle
_exptl_crystal_F_000 232
_exptl_crystal_size_max 0.3
_exptl_crystal_size_mid 0.1
_exptl_crystal_size_min 0.1
_refine_diff_density_max 1.94
_refine_diff_density_min -1.11
_refine_ls_abs_structure_details 'Flack (1983) and Bernardinelli & Flack (1985)'
_refine_ls_abs_structure_Flack 0.09(6)
_refine_ls_extinction_method none
_refine_ls_goodness_of_fit_ref 1.025
_refine_ls_hydrogen_treatment constr
_refine_ls_matrix_type full
_refine_ls_number_parameters 91
_refine_ls_number_reflns 1797
_refine_ls_number_restraints 1
_refine_ls_restrained_S_all 1.025
_refine_ls_R_factor_all 0.056
_refine_ls_R_factor_gt 0.046
_refine_ls_shift/su_max <0.001
_refine_ls_shift/su_mean 0.000
_refine_ls_structure_factor_coef Fsqd
_refine_ls_weighting_details 'calc w = 1/[\s^2^(Fo^2^)+(0.0567P)^2^] where P=(Fo^2^+2Fc^2^)/3'
_refine_ls_weighting_scheme calc
_refine_ls_wR_factor_gt 0.108
_refine_ls_wR_factor_ref 0.112
_reflns_number_gt 1584
_reflns_number_total 1797
_reflns_threshold_expression I>2\s(I)
_cod_data_source_file dn1017.cif
_cod_data_source_block II
_cod_depositor_comments
;
The following automatic conversions were performed:

'_exptl_crystal_density_meas' value 'not measured' was changed to '?'
- the value is perceived as not measured.

Automatic conversion script
Id: cif_fix_values 3008 2015-01-20 13:52:24Z robertas 
;
_cod_original_sg_symbol_H-M 'P 21'
_cod_database_code 2013125
_cod_database_fobs_code 2013125

loop_
_symmetry_equiv_pos_as_xyz
'x, y, z'
'-x, y+1/2, -z'

loop_
_atom_site_label
_atom_site_fract_x
_atom_site_fract_y
_atom_site_fract_z
_atom_site_U_iso_or_equiv
_atom_site_adp_type
_atom_site_calc_flag
_atom_site_refinement_flags
_atom_site_occupancy
_atom_site_disorder_assembly
_atom_site_disorder_group
_atom_site_type_symbol
I1 0.25586(6) 0.50925(17) 0.05533(3) 0.03788(17) Uani d . 1 . . I
C1 0.5878(8) 0.011(3) 0.3332(4) 0.0229(9) Uani d . 1 . . C
C4 0.7230(12) 0.4138(14) 0.2194(6) 0.0275(13) Uani d . 1 . . C
H4A 0.7681 0.5531 0.1804 0.033 Uiso calc R 1 . . H
O1 0.3066(9) -0.2671(11) 0.3634(5) 0.0370(12) Uani d . 1 . . O
N1 0.5096(10) -0.2027(11) 0.3933(5) 0.0260(12) Uani d . 1 . . N
C2 0.4248(10) 0.1243(13) 0.2443(6) 0.0242(12) Uani d . 1 . . C
H2A 0.2711 0.0665 0.2237 0.029 Uiso calc R 1 . . H
O2 0.6537(10) -0.3080(11) 0.4727(5) 0.0384(12) Uani d . 1 . . O
C3 0.4958(11) 0.3234(14) 0.1879(6) 0.0255(13) Uani d . 1 . . C
C5 0.8808(11) 0.2949(15) 0.3091(7) 0.0307(15) Uani d . 1 . . C
H5A 1.0344 0.3532 0.3301 0.037 Uiso calc R 1 . . H
C6 0.8153(11) 0.0909(14) 0.3685(7) 0.0289(15) Uani d . 1 . . C
H6A 0.9208 0.0110 0.4300 0.035 Uiso calc R 1 . . H

loop_
_atom_site_aniso_label
_atom_site_aniso_U_11
_atom_site_aniso_U_22
_atom_site_aniso_U_33
_atom_site_aniso_U_12
_atom_site_aniso_U_13
_atom_site_aniso_U_23
I1 0.0364(2) 0.0391(2) 0.0319(2) -0.0017(3) -0.00354(15) 0.0070(3)
C1 0.024(2) 0.019(2) 0.025(2) 0.005(4) 0.0057(19) 0.002(4)
C4 0.027(3) 0.030(3) 0.027(3) -0.006(2) 0.010(3) -0.002(2)
O1 0.033(2) 0.033(3) 0.044(3) -0.013(2) 0.008(2) 0.001(2)
N1 0.030(3) 0.020(3) 0.028(3) 0.001(2) 0.008(2) 0.000(2)
C2 0.020(3) 0.025(3) 0.027(3) -0.001(2) 0.003(2) -0.002(2)
O2 0.042(3) 0.031(3) 0.042(3) 0.005(2) 0.008(3) 0.009(2)
C3 0.020(3) 0.034(4) 0.021(3) 0.008(2) 0.004(2) -0.002(2)
C5 0.022(3) 0.031(4) 0.039(4) -0.007(3) 0.009(3) -0.005(3)
C6 0.024(3) 0.032(4) 0.031(4) -0.003(2) 0.007(3) -0.003(2)

loop_
_atom_type_symbol
_atom_type_description
_atom_type_scat_dispersion_real
_atom_type_scat_dispersion_imag
_atom_type_scat_source
C C 0.0033 0.0016 'International Tables Vol C Tables 4.2.6.8 and 6.1.1.4'
H H 0.0000 0.0000 'International Tables Vol C Tables 4.2.6.8 and 6.1.1.4'
N N 0.0061 0.0033 'International Tables Vol C Tables 4.2.6.8 and 6.1.1.4'
O O 0.0106 0.0060 'International Tables Vol C Tables 4.2.6.8 and 6.1.1.4'
I I -0.4742 1.8119 'International Tables Vol C Tables 4.2.6.8 and 6.1.1.4'

loop_
_geom_angle_atom_site_label_1
_geom_angle_atom_site_label_2
_geom_angle_atom_site_label_3
_geom_angle
_geom_angle_publ_flag
C2 C1 C6 123.7(9) no
C2 C1 N1 117.0(6) yes
C6 C1 N1 119.3(6) yes
C5 C4 C3 119.1(7) no
C5 C4 H4A 120.5 no
C3 C4 H4A 120.5 no
O1 N1 O2 123.4(6) yes
O1 N1 C1 118.6(5) yes
O2 N1 C1 117.9(5) yes
C3 C2 C1 117.5(7) no
C3 C2 H2A 121.2 no
C1 C2 H2A 121.2 no
C2 C3 C4 121.6(6) no
C2 C3 I1 119.4(5) yes
C4 C3 I1 119.0(5) yes
C4 C5 C6 121.0(6) no
C4 C5 H5A 119.5 no
C6 C5 H5A 119.5 no
C1 C6 C5 117.1(7) no
C1 C6 H6A 121.4 no
C5 C6 H6A 121.4 no

loop_
_geom_bond_atom_site_label_1
_geom_bond_atom_site_label_2
_geom_bond_site_symmetry_2
_geom_bond_distance
_geom_bond_publ_flag
I1 C3 . 2.095(7) yes
C1 C2 . 1.385(10) no
C1 C6 . 1.385(9) no
C1 N1 . 1.465(12) yes
C4 C5 . 1.388(11) no
C4 C3 . 1.398(9) no
C4 H4A . 0.9400 no
O1 N1 . 1.224(8) yes
N1 O2 . 1.242(8) yes
C2 C3 . 1.364(10) no
C2 H2A . 0.9400 no
C5 C6 . 1.390(11) no
C5 H5A . 0.9400 no
C6 H6A . 0.9400 no

loop_
_cod_related_entry_id
_cod_related_entry_database
_cod_related_entry_code
1 ChemSpider 21106127
